data_1556782
loop_
_publ_author_name
'Aaker\"oy, Christer B'
'Spartz, Christine L.'
'Dembowski, Sean'
'Dwyre, Savannah'
'Desper, John'

_publ_section_title
;
 A systematic structural study of halogen bonding versus hydrogen bonding
 within competitive supramolecular systems.
;
_journal_coeditor_code LC5065SUP1
_journal_issue 'Pt 5'
_journal_name_full IUCrJ
_journal_page_first 498
_journal_page_last 510
_journal_paper_doi 10.1107/S2052252515010854
_journal_volume 2
_journal_year 2015
_chemical_formula_moiety
;
(C7 H2 F4 I N O) (C7 H10 N2)
;
_chemical_formula_sum 'C14 H12 F4 I N3 O'
_chemical_formula_weight 441.17
_chemical_name_systematic
;
CS---AS-9--3 4-I---F4-PhCHO oxime, 4-(Me2N)-pyridine
;
_space_group_IT_number 14
_space_group_name_Hall '-P 2ybc'
_space_group_name_H-M_alt 'P 1 21/c 1'
_symmetry_cell_setting monoclinic
_symmetry_space_group_name_H-M 'P 1 21/c 1'
_atom_sites_solution_hydrogens geom
_atom_sites_solution_primary direct
_atom_sites_solution_secondary difmap
_audit_creation_method SHELXL-97
_audit_update_record
;
2015-07-28 # Formatted by IUCr publCIF system
;
_cell_angle_alpha 90.00
_cell_angle_beta 105.489(2)
_cell_angle_gamma 90.00
_cell_formula_units_Z 8
_cell_length_a 13.9735(9)
_cell_length_b 17.2451(11)
_cell_length_c 13.6166(8)
_cell_measurement_reflns_used 9973
_cell_measurement_temperature 120(2)
_cell_measurement_theta_max 31.86
_cell_measurement_theta_min 2.81
_cell_volume 3162.1(3)
_computing_cell_refinement 'Bruker SAINT'
_computing_data_collection 'Bruker APEX2'
_computing_data_reduction 'Bruker SAINT'
_computing_molecular_graphics 'Bruker SHELXTL'
_computing_publication_material 'Bruker SHELXTL'
_computing_structure_refinement 'SHELXL-97 (Sheldrick, 2008)'
_computing_structure_solution 'SHELXS-97 (Sheldrick, 2008)'
_diffrn_ambient_temperature 120(2)
_diffrn_measured_fraction_theta_full 0.985
_diffrn_measured_fraction_theta_max 0.943
_diffrn_measurement_device_type 'Bruker APEX-II CCD'
_diffrn_measurement_method '\f and \w scans'
_diffrn_radiation_monochromator graphite
_diffrn_radiation_source 'fine-focus sealed tube'
_diffrn_radiation_type MoK\a
_diffrn_radiation_wavelength 0.71073
_diffrn_reflns_av_R_equivalents 0.0362
_diffrn_reflns_av_sigmaI/netI 0.0400
_diffrn_reflns_limit_h_max 18
_diffrn_reflns_limit_h_min -20
_diffrn_reflns_limit_k_max 25
_diffrn_reflns_limit_k_min -25
_diffrn_reflns_limit_l_max 19
_diffrn_reflns_limit_l_min -19
_diffrn_reflns_number 33827
_diffrn_reflns_theta_full 30.00
_diffrn_reflns_theta_max 32.07
_diffrn_reflns_theta_min 2.36
_exptl_absorpt_coefficient_mu 2.074
_exptl_absorpt_correction_T_max 0.8517
_exptl_absorpt_correction_T_min 0.5063
_exptl_absorpt_correction_type multi-scan
_exptl_absorpt_process_details SADABS
_exptl_crystal_colour colourless
_exptl_crystal_density_diffrn 1.853
_exptl_crystal_density_method 'not measured'
_exptl_crystal_description plate
_exptl_crystal_F_000 1712
_exptl_crystal_size_max 0.38
_exptl_crystal_size_mid 0.22
_exptl_crystal_size_min 0.08
_refine_diff_density_max 1.700
_refine_diff_density_min -0.743
_refine_diff_density_rms 0.108
_refine_ls_extinction_method none
_refine_ls_goodness_of_fit_ref 1.001
_refine_ls_hydrogen_treatment mixed
_refine_ls_matrix_type full
_refine_ls_number_parameters 415
_refine_ls_number_reflns 10414
_refine_ls_number_restraints 0
_refine_ls_restrained_S_all 1.001
_refine_ls_R_factor_all 0.0629
_refine_ls_R_factor_gt 0.0431
_refine_ls_shift/su_max 0.002
_refine_ls_shift/su_mean 0.000
_refine_ls_structure_factor_coef Fsqd
_refine_ls_weighting_details 'calc w=1/[\s^2^(Fo^2^)+(0.0550P)^2^+2.5000P] where P=(Fo^2^+2Fc^2^)/3'
_refine_ls_weighting_scheme calc
_refine_ls_wR_factor_gt 0.1019
_refine_ls_wR_factor_ref 0.1109
_reflns_number_gt 7877
_reflns_number_total 10414
_reflns_threshold_expression >2sigma(I)
_cod_data_source_file lc5065.cif
_cod_data_source_block IF4OX3
_cod_depositor_comments
;
The following automatic conversions were performed:

data item '_symmetry_cell_setting' value 'Monoclinic' was changed to
'monoclinic' in accordance with the
/home/saulius/struct/COD-crude-data/automatic-downloads/DataCite-retrospective/IUCr/depositions/lib/dictionaries/cif_core.dic
dictionary named 'cif_core.dic' version 2.4.2 last updated on
2011-04-26.

Automatic conversion script
Id: cif_fix_values 7556 2019-12-06 15:28:31Z antanas 
;
_cod_original_sg_symbol_H-M P2(1)/c
_cod_database_code 1556782
_publcif_datablock.id {230f0377-8855-4b16-9ff7-716e33e6dce8}

loop_
_symmetry_equiv_pos_as_xyz
'x, y, z'
'-x, y+1/2, -z+1/2'
'-x, -y, -z'
'x, -y-1/2, z-1/2'

loop_
_atom_site_label
_atom_site_type_symbol
_atom_site_fract_x
_atom_site_fract_y
_atom_site_fract_z
_atom_site_U_iso_or_equiv
_atom_site_adp_type
_atom_site_occupancy
_atom_site_symmetry_multiplicity
_atom_site_calc_flag
_atom_site_refinement_flags
I1_1 I 0.238568(15) 0.619982(11) 0.666171(15) 0.03923(7) Uani 1 1 d .
C11_1 C -0.01738(18) 0.82016(13) 0.63176(18) 0.0224(4) Uani 1 1 d .
C12_1 C 0.08197(19) 0.83847(13) 0.64211(18) 0.0240(5) Uani 1 1 d .
F12_1 F 0.11069(13) 0.91197(8) 0.64024(14) 0.0352(4) Uani 1 1 d .
C13_1 C 0.15294(18) 0.78177(15) 0.65205(19) 0.0251(5) Uani 1 1 d .
F13_1 F 0.24662(12) 0.80315(11) 0.66036(13) 0.0385(4) Uani 1 1 d .
C14_1 C 0.1301(2) 0.70361(14) 0.65328(18) 0.0259(5) Uani 1 1 d .
C15_1 C 0.03219(19) 0.68451(13) 0.64337(18) 0.0241(5) Uani 1 1 d .
F15_1 F 0.00362(13) 0.61034(8) 0.64230(13) 0.0337(4) Uani 1 1 d .
C16_1 C -0.03839(18) 0.74151(13) 0.63359(18) 0.0231(4) Uani 1 1 d .
F16_1 F -0.13304(12) 0.71959(9) 0.62407(13) 0.0331(3) Uani 1 1 d .
C17_1 C -0.0984(2) 0.87517(15) 0.6183(2) 0.0319(6) Uani 1 1 d .
H17A_1 H -0.1646 0.8564 0.6039 0.038 Uiso 1 1 calc R
N17_1 N -0.08309(18) 0.94832(12) 0.62526(17) 0.0297(5) Uani 1 1 d .
O17_1 O -0.17064(17) 0.98850(12) 0.61126(19) 0.0446(5) Uani 1 1 d .
H17_1 H -0.1596 1.0363 0.6090 0.054 Uiso 1 1 calc R
N21_1 N -0.1006(2) 1.13091(13) 0.60770(18) 0.0350(5) Uani 1 1 d .
C22_1 C -0.1521(2) 1.19717(15) 0.5983(2) 0.0304(5) Uani 1 1 d .
H22_1 H -0.2217 1.1939 0.5898 0.036 Uiso 1 1 calc R
C23_1 C -0.1107(2) 1.26982(15) 0.60030(18) 0.0276(5) Uani 1 1 d .
H23_1 H -0.1515 1.3146 0.5935 0.033 Uiso 1 1 calc R
C24_1 C -0.0082(2) 1.27793(15) 0.61227(18) 0.0282(5) Uani 1 1 d .
N24_1 N 0.03490(19) 1.34865(14) 0.6159(2) 0.0366(5) Uani 1 1 d .
C25_1 C 0.0461(2) 1.20751(17) 0.6207(2) 0.0337(6) Uani 1 1 d .
H25_1 H 0.1156 1.2083 0.6282 0.040 Uiso 1 1 calc R
C26_1 C -0.0032(3) 1.13844(17) 0.6178(2) 0.0376(7) Uani 1 1 d .
H26_1 H 0.0349 1.0922 0.6235 0.045 Uiso 1 1 calc R
C27_1 C -0.0225(3) 1.41944(16) 0.6111(2) 0.0393(7) Uani 1 1 d .
H27A_1 H -0.0921 1.4063 0.6048 0.059 Uiso 1 1 calc R
H27B_1 H -0.0180 1.4501 0.5519 0.059 Uiso 1 1 calc R
H27C_1 H 0.0039 1.4497 0.6734 0.059 Uiso 1 1 calc R
C28_1 C 0.1398(3) 1.3573(3) 0.6216(3) 0.0534(9) Uani 1 1 d .
H28A_1 H 0.1698 1.3060 0.6211 0.080 Uiso 1 1 calc R
H28B_1 H 0.1732 1.3845 0.6846 0.080 Uiso 1 1 calc R
H28C_1 H 0.1470 1.3873 0.5628 0.080 Uiso 1 1 calc R
I2_2 I 0.730582(16) 0.585320(12) 0.653752(16) 0.04150(7) Uani 1 1 d .
C11_2 C 0.47960(19) 0.38121(13) 0.62297(18) 0.0229(4) Uani 1 1 d .
C12_2 C 0.57873(19) 0.36455(14) 0.63092(19) 0.0255(5) Uani 1 1 d .
F12_2 F 0.60984(13) 0.29107(9) 0.63154(14) 0.0373(4) Uani 1 1 d .
C13_2 C 0.6482(2) 0.42215(15) 0.6392(2) 0.0280(5) Uani 1 1 d .
F13_2 F 0.74224(12) 0.40172(11) 0.64725(15) 0.0408(4) Uani 1 1 d .
C14_2 C 0.6241(2) 0.50016(15) 0.63947(19) 0.0272(5) Uani 1 1 d .
C15_2 C 0.5258(2) 0.51757(13) 0.63106(19) 0.0259(5) Uani 1 1 d .
F15_2 F 0.49552(14) 0.59136(8) 0.62980(14) 0.0372(4) Uani 1 1 d .
C16_2 C 0.45687(19) 0.45980(14) 0.62307(19) 0.0240(5) Uani 1 1 d .
F16_2 F 0.36211(11) 0.48065(9) 0.61532(13) 0.0334(3) Uani 1 1 d .
C17_2 C 0.4006(2) 0.32475(15) 0.6164(2) 0.0294(5) Uani 1 1 d .
H17A_2 H 0.3349 0.3428 0.6092 0.035 Uiso 1 1 calc R
N17_2 N 0.41665(18) 0.25214(12) 0.61980(18) 0.0315(5) Uani 1 1 d .
O17_2 O 0.33054(17) 0.21115(11) 0.61452(19) 0.0421(5) Uani 1 1 d .
H17_2 H 0.3424 0.1634 0.6145 0.051 Uiso 1 1 calc R
N21_2 N 0.4036(2) 0.07053(13) 0.61670(18) 0.0346(5) Uani 1 1 d .
C22_2 C 0.3514(2) 0.00439(15) 0.6041(2) 0.0315(5) Uani 1 1 d .
H22_2 H 0.2815 0.0077 0.5935 0.038 Uiso 1 1 calc R
C23_2 C 0.3930(2) -0.06779(15) 0.60575(19) 0.0282(5) Uani 1 1 d .
H23_2 H 0.3519 -0.1125 0.5965 0.034 Uiso 1 1 calc R
C24_2 C 0.4960(2) -0.07611(15) 0.62095(18) 0.0274(5) Uani 1 1 d .
N24_2 N 0.5392(2) -0.14630(14) 0.6256(2) 0.0367(5) Uani 1 1 d .
C25_2 C 0.5504(2) -0.00587(16) 0.63217(19) 0.0312(5) Uani 1 1 d .
H25_2 H 0.6202 -0.0067 0.6415 0.037 Uiso 1 1 calc R
C26_2 C 0.5018(2) 0.06301(16) 0.6295(2) 0.0353(6) Uani 1 1 d .
H26_2 H 0.5403 0.1091 0.6373 0.042 Uiso 1 1 calc R
C27_2 C 0.4802(3) -0.21685(17) 0.6117(3) 0.0437(7) Uani 1 1 d .
H27A_2 H 0.4108 -0.2038 0.6066 0.066 Uiso 1 1 calc R
H27B_2 H 0.5055 -0.2514 0.6700 0.066 Uiso 1 1 calc R
H27C_2 H 0.4845 -0.2429 0.5491 0.066 Uiso 1 1 calc R
C28_2 C 0.6447(2) -0.1546(2) 0.6345(3) 0.0464(8) Uani 1 1 d .
H28A_2 H 0.6761 -0.1033 0.6428 0.070 Uiso 1 1 calc R
H28B_2 H 0.6539 -0.1792 0.5728 0.070 Uiso 1 1 calc R
H28C_2 H 0.6753 -0.1868 0.6939 0.070 Uiso 1 1 calc R

loop_
_atom_site_aniso_label
_atom_site_aniso_U_11
_atom_site_aniso_U_22
_atom_site_aniso_U_33
_atom_site_aniso_U_23
_atom_site_aniso_U_13
_atom_site_aniso_U_12
I1_1 0.03648(11) 0.03669(11) 0.04441(11) 0.00106(7) 0.01063(8) 0.01578(8)
C11_1 0.0247(11) 0.0178(9) 0.0271(10) -0.0002(8) 0.0111(9) -0.0014(8)
C12_1 0.0274(12) 0.0183(10) 0.0282(11) 0.0010(8) 0.0105(9) -0.0051(9)
F12_1 0.0344(9) 0.0198(7) 0.0532(10) 0.0021(6) 0.0147(8) -0.0080(6)
C13_1 0.0198(11) 0.0289(11) 0.0288(11) -0.0010(9) 0.0102(9) -0.0039(9)
F13_1 0.0215(8) 0.0443(9) 0.0506(10) 0.0012(7) 0.0116(7) -0.0050(7)
C14_1 0.0283(12) 0.0241(10) 0.0263(11) 0.0011(9) 0.0089(9) 0.0029(9)
C15_1 0.0297(12) 0.0164(9) 0.0268(11) 0.0008(8) 0.0084(9) -0.0016(9)
F15_1 0.0405(9) 0.0153(6) 0.0458(9) 0.0006(6) 0.0123(7) -0.0035(6)
C16_1 0.0213(11) 0.0204(10) 0.0286(11) -0.0001(8) 0.0085(9) -0.0032(8)
F16_1 0.0229(7) 0.0248(7) 0.0536(9) 0.0004(6) 0.0135(7) -0.0080(6)
C17_1 0.0266(13) 0.0237(11) 0.0465(15) 0.0037(10) 0.0116(11) 0.0012(10)
N17_1 0.0314(11) 0.0225(9) 0.0349(11) 0.0020(8) 0.0085(9) 0.0054(9)
O17_1 0.0372(12) 0.0229(9) 0.0707(15) 0.0026(9) 0.0089(11) 0.0091(8)
N21_1 0.0479(15) 0.0253(10) 0.0337(11) 0.0014(9) 0.0144(10) 0.0066(10)
C22_1 0.0362(14) 0.0253(11) 0.0309(12) 0.0016(9) 0.0111(11) 0.0021(10)
C23_1 0.0346(14) 0.0241(11) 0.0259(11) 0.0032(9) 0.0111(10) 0.0071(10)
C24_1 0.0344(14) 0.0273(11) 0.0234(11) -0.0012(9) 0.0089(10) 0.0036(10)
N24_1 0.0342(13) 0.0326(12) 0.0453(13) -0.0033(10) 0.0147(11) -0.0032(10)
C25_1 0.0351(15) 0.0370(14) 0.0296(12) -0.0016(10) 0.0095(11) 0.0136(12)
C26_1 0.0526(19) 0.0301(13) 0.0308(13) 0.0022(10) 0.0123(12) 0.0149(13)
C27_1 0.0493(18) 0.0242(12) 0.0436(16) -0.0004(11) 0.0109(14) -0.0022(12)
C28_1 0.0347(17) 0.065(2) 0.058(2) -0.0100(18) 0.0090(15) -0.0094(16)
I2_2 0.04046(12) 0.03715(11) 0.04750(12) -0.00109(8) 0.01279(9) -0.01716(8)
C11_2 0.0245(11) 0.0197(10) 0.0263(11) -0.0005(8) 0.0101(9) 0.0013(8)
C12_2 0.0265(12) 0.0202(10) 0.0311(12) -0.0037(9) 0.0099(9) 0.0028(9)
F12_2 0.0324(9) 0.0208(7) 0.0591(10) -0.0069(7) 0.0126(8) 0.0077(6)
C13_2 0.0230(12) 0.0288(12) 0.0345(12) -0.0026(10) 0.0117(10) 0.0013(9)
F13_2 0.0240(8) 0.0409(9) 0.0598(11) -0.0079(8) 0.0154(8) 0.0026(7)
C14_2 0.0282(13) 0.0252(11) 0.0292(11) -0.0005(9) 0.0093(10) -0.0049(9)
C15_2 0.0336(13) 0.0158(9) 0.0290(11) 0.0012(8) 0.0096(10) 0.0027(9)
F15_2 0.0437(10) 0.0160(6) 0.0507(10) 0.0030(6) 0.0107(8) 0.0034(6)
C16_2 0.0234(11) 0.0215(10) 0.0286(11) 0.0014(8) 0.0094(9) 0.0040(9)
F16_2 0.0242(8) 0.0251(7) 0.0509(9) -0.0020(6) 0.0101(7) 0.0065(6)
C17_2 0.0244(12) 0.0245(11) 0.0411(13) -0.0019(10) 0.0122(10) 0.0011(9)
N17_2 0.0350(12) 0.0218(9) 0.0381(12) -0.0008(8) 0.0107(10) -0.0043(9)
O17_2 0.0382(12) 0.0230(9) 0.0672(14) 0.0022(9) 0.0177(11) -0.0074(8)
N21_2 0.0426(14) 0.0237(10) 0.0359(12) 0.0030(9) 0.0080(10) -0.0057(10)
C22_2 0.0305(13) 0.0279(12) 0.0351(13) 0.0017(10) 0.0073(11) -0.0039(10)
C23_2 0.0310(13) 0.0237(11) 0.0299(12) 0.0000(9) 0.0083(10) -0.0089(10)
C24_2 0.0313(13) 0.0275(11) 0.0239(11) 0.0009(9) 0.0086(10) -0.0055(10)
N24_2 0.0352(13) 0.0321(11) 0.0459(13) 0.0025(10) 0.0161(11) -0.0019(10)
C25_2 0.0284(13) 0.0356(13) 0.0283(12) 0.0030(10) 0.0054(10) -0.0083(11)
C26_2 0.0435(16) 0.0274(12) 0.0319(13) 0.0011(10) 0.0047(12) -0.0154(12)
C27_2 0.0490(19) 0.0262(13) 0.0566(19) -0.0035(12) 0.0155(15) 0.0027(13)
C28_2 0.0337(16) 0.059(2) 0.0459(17) 0.0016(15) 0.0091(13) 0.0067(15)

loop_
_atom_type_symbol
_atom_type_description
_atom_type_scat_dispersion_real
_atom_type_scat_dispersion_imag
_atom_type_scat_source
C C 0.0033 0.0016 'International Tables Vol C Tables 4.2.6.8 and 6.1.1.4'
H H 0.0000 0.0000 'International Tables Vol C Tables 4.2.6.8 and 6.1.1.4'
N N 0.0061 0.0033 'International Tables Vol C Tables 4.2.6.8 and 6.1.1.4'
O O 0.0106 0.0060 'International Tables Vol C Tables 4.2.6.8 and 6.1.1.4'
F F 0.0171 0.0103 'International Tables Vol C Tables 4.2.6.8 and 6.1.1.4'
I I -0.4742 1.8119 'International Tables Vol C Tables 4.2.6.8 and 6.1.1.4'

loop_
_geom_angle_atom_site_label_1
_geom_angle_atom_site_label_2
_geom_angle_atom_site_label_3
_geom_angle
C16_1 C11_1 C12_1 115.4(2)
C16_1 C11_1 C17_1 118.6(2)
C12_1 C11_1 C17_1 126.0(2)
F12_1 C12_1 C13_1 117.8(2)
F12_1 C12_1 C11_1 120.7(2)
C13_1 C12_1 C11_1 121.5(2)
F13_1 C13_1 C12_1 118.5(2)
F13_1 C13_1 C14_1 119.4(2)
C12_1 C13_1 C14_1 122.1(2)
C15_1 C14_1 C13_1 117.2(2)
C15_1 C14_1 I1_1 121.89(18)
C13_1 C14_1 I1_1 120.91(19)
F15_1 C15_1 C16_1 118.6(2)
F15_1 C15_1 C14_1 121.0(2)
C16_1 C15_1 C14_1 120.4(2)
F16_1 C16_1 C15_1 118.0(2)
F16_1 C16_1 C11_1 118.6(2)
C15_1 C16_1 C11_1 123.4(2)
N17_1 C17_1 C11_1 121.8(3)
N17_1 C17_1 H17A_1 119.1
C11_1 C17_1 H17A_1 119.1
C17_1 N17_1 O17_1 111.2(2)
N17_1 O17_1 H17_1 109.5
C26_1 N21_1 C22_1 115.7(3)
N21_1 C22_1 C23_1 124.2(3)
N21_1 C22_1 H22_1 117.9
C23_1 C22_1 H22_1 117.9
C22_1 C23_1 C24_1 120.2(2)
C22_1 C23_1 H23_1 119.9
C24_1 C23_1 H23_1 119.9
N24_1 C24_1 C23_1 121.6(2)
N24_1 C24_1 C25_1 122.9(3)
C23_1 C24_1 C25_1 115.5(2)
C24_1 N24_1 C27_1 121.3(3)
C24_1 N24_1 C28_1 121.8(3)
C27_1 N24_1 C28_1 116.9(3)
C26_1 C25_1 C24_1 119.2(3)
C26_1 C25_1 H25_1 120.4
C24_1 C25_1 H25_1 120.4
N21_1 C26_1 C25_1 125.2(3)
N21_1 C26_1 H26_1 117.4
C25_1 C26_1 H26_1 117.4
N24_1 C27_1 H27A_1 109.5
N24_1 C27_1 H27B_1 109.5
H27A_1 C27_1 H27B_1 109.5
N24_1 C27_1 H27C_1 109.5
H27A_1 C27_1 H27C_1 109.5
H27B_1 C27_1 H27C_1 109.5
N24_1 C28_1 H28A_1 109.5
N24_1 C28_1 H28B_1 109.5
H28A_1 C28_1 H28B_1 109.5
N24_1 C28_1 H28C_1 109.5
H28A_1 C28_1 H28C_1 109.5
H28B_1 C28_1 H28C_1 109.5
C12_2 C11_2 C16_2 115.1(2)
C12_2 C11_2 C17_2 126.1(2)
C16_2 C11_2 C17_2 118.8(2)
F12_2 C12_2 C13_2 117.6(2)
F12_2 C12_2 C11_2 120.7(2)
C13_2 C12_2 C11_2 121.7(2)
F13_2 C13_2 C12_2 118.3(2)
F13_2 C13_2 C14_2 119.3(2)
C12_2 C13_2 C14_2 122.3(2)
C15_2 C14_2 C13_2 116.6(2)
C15_2 C14_2 I2_2 121.98(18)
C13_2 C14_2 I2_2 121.4(2)
F15_2 C15_2 C16_2 118.4(2)
F15_2 C15_2 C14_2 120.8(2)
C16_2 C15_2 C14_2 120.8(2)
F16_2 C16_2 C15_2 117.9(2)
F16_2 C16_2 C11_2 118.6(2)
C15_2 C16_2 C11_2 123.5(2)
N17_2 C17_2 C11_2 122.2(2)
N17_2 C17_2 H17A_2 118.9
C11_2 C17_2 H17A_2 118.9
C17_2 N17_2 O17_2 111.1(2)
N17_2 O17_2 H17_2 109.5
C22_2 N21_2 C26_2 115.9(2)
N21_2 C22_2 C23_2 123.8(3)
N21_2 C22_2 H22_2 118.1
C23_2 C22_2 H22_2 118.1
C22_2 C23_2 C24_2 120.5(2)
C22_2 C23_2 H23_2 119.7
C24_2 C23_2 H23_2 119.7
N24_2 C24_2 C23_2 121.8(2)
N24_2 C24_2 C25_2 122.9(3)
C23_2 C24_2 C25_2 115.3(2)
C24_2 N24_2 C27_2 121.0(3)
C24_2 N24_2 C28_2 121.6(3)
C27_2 N24_2 C28_2 117.1(3)
C26_2 C25_2 C24_2 119.6(3)
C26_2 C25_2 H25_2 120.2
C24_2 C25_2 H25_2 120.2
N21_2 C26_2 C25_2 124.9(2)
N21_2 C26_2 H26_2 117.6
C25_2 C26_2 H26_2 117.6
N24_2 C27_2 H27A_2 109.5
N24_2 C27_2 H27B_2 109.5
H27A_2 C27_2 H27B_2 109.5
N24_2 C27_2 H27C_2 109.5
H27A_2 C27_2 H27C_2 109.5
H27B_2 C27_2 H27C_2 109.5
N24_2 C28_2 H28A_2 109.5
N24_2 C28_2 H28B_2 109.5
H28A_2 C28_2 H28B_2 109.5
N24_2 C28_2 H28C_2 109.5
H28A_2 C28_2 H28C_2 109.5
H28B_2 C28_2 H28C_2 109.5

loop_
_geom_bond_atom_site_label_1
_geom_bond_atom_site_label_2
_geom_bond_distance
I1_1 C14_1 2.066(3)
C11_1 C16_1 1.389(3)
C11_1 C12_1 1.394(4)
C11_1 C17_1 1.450(4)
C12_1 F12_1 1.332(3)
C12_1 C13_1 1.373(4)
C13_1 F13_1 1.335(3)
C13_1 C14_1 1.386(3)
C14_1 C15_1 1.378(4)
C15_1 F15_1 1.339(3)
C15_1 C16_1 1.373(3)
C16_1 F16_1 1.348(3)
C17_1 N17_1 1.279(3)
C17_1 H17A_1 0.9500
N17_1 O17_1 1.374(3)
O17_1 H17_1 0.8400
N21_1 C26_1 1.337(4)
N21_1 C22_1 1.339(3)
C22_1 C23_1 1.378(4)
C22_1 H22_1 0.9500
C23_1 C24_1 1.404(4)
C23_1 H23_1 0.9500
C24_1 N24_1 1.356(4)
C24_1 C25_1 1.420(4)
N24_1 C27_1 1.453(4)
N24_1 C28_1 1.454(4)
C25_1 C26_1 1.371(4)
C25_1 H25_1 0.9500
C26_1 H26_1 0.9500
C27_1 H27A_1 0.9800
C27_1 H27B_1 0.9800
C27_1 H27C_1 0.9800
C28_1 H28A_1 0.9800
C28_1 H28B_1 0.9800
C28_1 H28C_1 0.9800
I2_2 C14_2 2.063(3)
C11_2 C12_2 1.390(4)
C11_2 C16_2 1.392(3)
C11_2 C17_2 1.457(4)
C12_2 F12_2 1.339(3)
C12_2 C13_2 1.372(4)
C13_2 F13_2 1.336(3)
C13_2 C14_2 1.387(4)
C14_2 C15_2 1.380(4)
C15_2 F15_2 1.340(3)
C15_2 C16_2 1.370(4)
C16_2 F16_2 1.349(3)
C17_2 N17_2 1.271(3)
C17_2 H17A_2 0.9500
N17_2 O17_2 1.381(3)
O17_2 H17_2 0.8400
N21_2 C22_2 1.340(3)
N21_2 C26_2 1.342(4)
C22_2 C23_2 1.372(4)
C22_2 H22_2 0.9500
C23_2 C24_2 1.406(4)
C23_2 H23_2 0.9500
C24_2 N24_2 1.346(4)
C24_2 C25_2 1.416(4)
N24_2 C27_2 1.453(4)
N24_2 C28_2 1.454(4)
C25_2 C26_2 1.364(4)
C25_2 H25_2 0.9500
C26_2 H26_2 0.9500
C27_2 H27A_2 0.9800
C27_2 H27B_2 0.9800
C27_2 H27C_2 0.9800
C28_2 H28A_2 0.9800
C28_2 H28B_2 0.9800
C28_2 H28C_2 0.9800

loop_
_geom_hbond_atom_site_label_D
_geom_hbond_atom_site_label_H
_geom_hbond_atom_site_label_A
_geom_hbond_distance_DH
_geom_hbond_distance_HA
_geom_hbond_distance_DA
_geom_hbond_angle_DHA
O17_1 H17_1 N21_1 0.84 1.83 2.649(3) 164.2
O17_2 H17_2 N21_2 0.84 1.81 2.628(3) 163.4

loop_
_geom_torsion_atom_site_label_1
_geom_torsion_atom_site_label_2
_geom_torsion_atom_site_label_3
_geom_torsion_atom_site_label_4
_geom_torsion
C16_1 C11_1 C12_1 F12_1 179.2(2)
C17_1 C11_1 C12_1 F12_1 0.0(4)
C16_1 C11_1 C12_1 C13_1 0.8(4)
C17_1 C11_1 C12_1 C13_1 -178.4(2)
F12_1 C12_1 C13_1 F13_1 0.7(3)
C11_1 C12_1 C13_1 F13_1 179.2(2)
F12_1 C12_1 C13_1 C14_1 -179.0(2)
C11_1 C12_1 C13_1 C14_1 -0.6(4)
F13_1 C13_1 C14_1 C15_1 -179.3(2)
C12_1 C13_1 C14_1 C15_1 0.4(4)
F13_1 C13_1 C14_1 I1_1 -0.7(3)
C12_1 C13_1 C14_1 I1_1 179.06(18)
C13_1 C14_1 C15_1 F15_1 179.0(2)
I1_1 C14_1 C15_1 F15_1 0.4(3)
C13_1 C14_1 C15_1 C16_1 -0.5(4)
I1_1 C14_1 C15_1 C16_1 -179.13(18)
F15_1 C15_1 C16_1 F16_1 0.4(3)
C14_1 C15_1 C16_1 F16_1 180.0(2)
F15_1 C15_1 C16_1 C11_1 -178.7(2)
C14_1 C15_1 C16_1 C11_1 0.8(4)
C12_1 C11_1 C16_1 F16_1 179.9(2)
C17_1 C11_1 C16_1 F16_1 -0.8(4)
C12_1 C11_1 C16_1 C15_1 -0.9(4)
C17_1 C11_1 C16_1 C15_1 178.3(2)
C16_1 C11_1 C17_1 N17_1 173.4(3)
C12_1 C11_1 C17_1 N17_1 -7.4(4)
C11_1 C17_1 N17_1 O17_1 -179.0(2)
C26_1 N21_1 C22_1 C23_1 -1.1(4)
N21_1 C22_1 C23_1 C24_1 0.3(4)
C22_1 C23_1 C24_1 N24_1 -179.1(2)
C22_1 C23_1 C24_1 C25_1 0.6(4)
C23_1 C24_1 N24_1 C27_1 2.2(4)
C25_1 C24_1 N24_1 C27_1 -177.5(3)
C23_1 C24_1 N24_1 C28_1 -175.9(3)
C25_1 C24_1 N24_1 C28_1 4.4(4)
N24_1 C24_1 C25_1 C26_1 179.0(3)
C23_1 C24_1 C25_1 C26_1 -0.7(4)
C22_1 N21_1 C26_1 C25_1 1.0(4)
C24_1 C25_1 C26_1 N21_1 -0.1(4)
C16_2 C11_2 C12_2 F12_2 -179.9(2)
C17_2 C11_2 C12_2 F12_2 1.1(4)
C16_2 C11_2 C12_2 C13_2 0.6(4)
C17_2 C11_2 C12_2 C13_2 -178.4(3)
F12_2 C12_2 C13_2 F13_2 0.1(4)
C11_2 C12_2 C13_2 F13_2 179.6(2)
F12_2 C12_2 C13_2 C14_2 -180.0(2)
C11_2 C12_2 C13_2 C14_2 -0.5(4)
F13_2 C13_2 C14_2 C15_2 -179.9(2)
C12_2 C13_2 C14_2 C15_2 0.1(4)
F13_2 C13_2 C14_2 I2_2 -0.8(3)
C12_2 C13_2 C14_2 I2_2 179.3(2)
C13_2 C14_2 C15_2 F15_2 -179.5(2)
I2_2 C14_2 C15_2 F15_2 1.4(3)
C13_2 C14_2 C15_2 C16_2 0.1(4)
I2_2 C14_2 C15_2 C16_2 -179.09(18)
F15_2 C15_2 C16_2 F16_2 -0.6(3)
C14_2 C15_2 C16_2 F16_2 179.8(2)
F15_2 C15_2 C16_2 C11_2 179.7(2)
C14_2 C15_2 C16_2 C11_2 0.1(4)
C12_2 C11_2 C16_2 F16_2 179.8(2)
C17_2 C11_2 C16_2 F16_2 -1.1(4)
C12_2 C11_2 C16_2 C15_2 -0.5(4)
C17_2 C11_2 C16_2 C15_2 178.6(2)
C12_2 C11_2 C17_2 N17_2 1.7(4)
C16_2 C11_2 C17_2 N17_2 -177.3(3)
C11_2 C17_2 N17_2 O17_2 178.5(2)
C26_2 N21_2 C22_2 C23_2 1.2(4)
N21_2 C22_2 C23_2 C24_2 -0.2(4)
C22_2 C23_2 C24_2 N24_2 178.2(3)
C22_2 C23_2 C24_2 C25_2 -1.0(4)
C23_2 C24_2 N24_2 C27_2 2.1(4)
C25_2 C24_2 N24_2 C27_2 -178.8(3)
C23_2 C24_2 N24_2 C28_2 175.8(3)
C25_2 C24_2 N24_2 C28_2 -5.0(4)
N24_2 C24_2 C25_2 C26_2 -178.1(3)
C23_2 C24_2 C25_2 C26_2 1.1(4)
C22_2 N21_2 C26_2 C25_2 -1.1(4)
C24_2 C25_2 C26_2 N21_2 0.0(4)
